data_2227026
loop_
_publ_author_name
'Ng, Seik Weng'

_publ_section_title
;
 4,4'-Diphenyl-2,2'-bi-1,3-thiazole
;
_journal_coeditor_code NK2046
_journal_issue 8
_journal_name_full 'Acta Crystallographica Section E'
_journal_page_first o2030
_journal_paper_doi 10.1107/S1600536810027261
_journal_volume 66
_journal_year 2010
_chemical_formula_iupac 'C18 H12 N2 S2'
_chemical_formula_moiety 'C18 H12 N2 S2'
_chemical_formula_sum 'C18 H12 N2 S2'
_chemical_formula_weight 320.42
_chemical_name_systematic
;
4,4'-Diphenyl-2,2'-bi-1,3-thiazole
;
_space_group_IT_number 14
_symmetry_cell_setting monoclinic
_symmetry_space_group_name_Hall '-P 2ybc'
_symmetry_space_group_name_H-M 'P 1 21/c 1'
_atom_sites_solution_hydrogens geom
_atom_sites_solution_primary direct
_atom_sites_solution_secondary difmap
_audit_creation_method SHELXL-97
_cell_angle_alpha 90.00
_cell_angle_beta 99.6140(10)
_cell_angle_gamma 90.00
_cell_formula_units_Z 2
_cell_length_a 5.7769(4)
_cell_length_b 7.6573(5)
_cell_length_c 17.1960(12)
_cell_measurement_reflns_used 4091
_cell_measurement_temperature 100(2)
_cell_measurement_theta_max 28.3
_cell_measurement_theta_min 2.4
_cell_volume 749.99(9)
_computing_cell_refinement 'SAINT (Bruker, 2009)'
_computing_data_collection 'APEX2  (Bruker, 2009)'
_computing_data_reduction 'SAINT (Bruker, 2009)'
_computing_molecular_graphics 'X-SEED (Barbour, 2001)'
_computing_publication_material 'publCIF (Westrip, 2010)'
_computing_structure_refinement 'SHELXL97 (Sheldrick, 2008)'
_computing_structure_solution 'SHELXS97 (Sheldrick, 2008)'
_diffrn_ambient_temperature 100(2)
_diffrn_measured_fraction_theta_full 0.999
_diffrn_measured_fraction_theta_max 0.999
_diffrn_measurement_device_type 'Bruker SMART APEX diffractometer'
_diffrn_measurement_method '\w scans'
_diffrn_radiation_monochromator graphite
_diffrn_radiation_source 'fine-focus sealed tube'
_diffrn_radiation_type MoK\a
_diffrn_radiation_wavelength 0.71073
_diffrn_reflns_av_R_equivalents 0.0259
_diffrn_reflns_av_sigmaI/netI 0.0215
_diffrn_reflns_limit_h_max 7
_diffrn_reflns_limit_h_min -7
_diffrn_reflns_limit_k_max 9
_diffrn_reflns_limit_k_min -9
_diffrn_reflns_limit_l_max 22
_diffrn_reflns_limit_l_min -21
_diffrn_reflns_number 6993
_diffrn_reflns_theta_full 27.49
_diffrn_reflns_theta_max 27.49
_diffrn_reflns_theta_min 2.40
_diffrn_standards_decay_% 0
_diffrn_standards_interval_count 0
_diffrn_standards_interval_time 0
_diffrn_standards_number 0
_exptl_absorpt_coefficient_mu 0.351
_exptl_absorpt_correction_T_max 0.9657
_exptl_absorpt_correction_T_min 0.9019
_exptl_absorpt_correction_type multi-scan
_exptl_absorpt_process_details '(SADABS; Sheldrick, 1996)'
_exptl_crystal_colour Colorless
_exptl_crystal_density_diffrn 1.419
_exptl_crystal_density_method 'not measured'
_exptl_crystal_description Prism
_exptl_crystal_F_000 332
_exptl_crystal_size_max 0.30
_exptl_crystal_size_mid 0.10
_exptl_crystal_size_min 0.10
_refine_diff_density_max 0.415
_refine_diff_density_min -0.239
_refine_ls_extinction_method none
_refine_ls_goodness_of_fit_ref 1.038
_refine_ls_hydrogen_treatment constr
_refine_ls_matrix_type full
_refine_ls_number_parameters 100
_refine_ls_number_reflns 1730
_refine_ls_number_restraints 0
_refine_ls_restrained_S_all 1.038
_refine_ls_R_factor_all 0.0306
_refine_ls_R_factor_gt 0.0275
_refine_ls_shift/su_max 0.001
_refine_ls_shift/su_mean 0.001
_refine_ls_structure_factor_coef Fsqd
_refine_ls_weighting_details 'calc w=1/[\s^2^(Fo^2^)+(0.0421P)^2^+0.3500P] where P=(Fo^2^+2Fc^2^)/3'
_refine_ls_weighting_scheme calc
_refine_ls_wR_factor_gt 0.0751
_refine_ls_wR_factor_ref 0.0786
_reflns_number_gt 1575
_reflns_number_total 1730
_reflns_threshold_expression I>2\s(I)
_cod_data_source_file nk2046.cif
_cod_data_source_block I
_cod_original_sg_symbol_H-M 'P 21/c'
_cod_database_code 2227026
_cod_database_fobs_code 2227026

loop_
_symmetry_equiv_pos_as_xyz
'x, y, z'
'-x, y+1/2, -z+1/2'
'-x, -y, -z'
'x, -y-1/2, z-1/2'

loop_
_atom_site_type_symbol
_atom_site_label
_atom_site_fract_x
_atom_site_fract_y
_atom_site_fract_z
_atom_site_U_iso_or_equiv
_atom_site_adp_type
_atom_site_calc_flag
_atom_site_refinement_flags
_atom_site_occupancy
_atom_site_disorder_assembly
_atom_site_disorder_group
S S1 0.76174(5) 0.35670(4) 0.446214(17) 0.01797(12) Uani d . 1 . .
N N1 0.35546(18) 0.49301(13) 0.39798(6) 0.0151(2) Uani d . 1 . .
C C1 0.2750(2) 0.43006(15) 0.25545(7) 0.0139(2) Uani d . 1 . .
C C2 0.0586(2) 0.51551(16) 0.24862(7) 0.0156(2) Uani d . 1 . .
H H2 0.0132 0.5690 0.2936 0.019 Uiso calc R 1 . .
C C3 -0.0906(2) 0.52260(16) 0.17611(7) 0.0179(3) Uani d . 1 . .
H H3 -0.2377 0.5804 0.1719 0.022 Uiso calc R 1 . .
C C4 -0.0255(2) 0.44574(17) 0.10999(7) 0.0198(3) Uani d . 1 . .
H H4 -0.1278 0.4505 0.0607 0.024 Uiso calc R 1 . .
C C5 0.1903(2) 0.36157(16) 0.11614(7) 0.0193(3) Uani d . 1 . .
H H5 0.2355 0.3094 0.0708 0.023 Uiso calc R 1 . .
C C6 0.3399(2) 0.35345(15) 0.18827(7) 0.0165(3) Uani d . 1 . .
H H6 0.4868 0.2957 0.1921 0.020 Uiso calc R 1 . .
C C7 0.4293(2) 0.41960(15) 0.33292(7) 0.0140(2) Uani d . 1 . .
C C8 0.6444(2) 0.34026(16) 0.34867(7) 0.0167(3) Uani d . 1 . .
H H8 0.7186 0.2835 0.3103 0.020 Uiso calc R 1 . .
C C9 0.5133(2) 0.46895(15) 0.46100(7) 0.0150(2) Uani d . 1 . .

loop_
_atom_site_aniso_label
_atom_site_aniso_U_11
_atom_site_aniso_U_22
_atom_site_aniso_U_33
_atom_site_aniso_U_12
_atom_site_aniso_U_13
_atom_site_aniso_U_23
S1 0.01731(17) 0.02092(18) 0.01515(17) 0.00472(11) 0.00112(12) -0.00100(11)
N1 0.0165(5) 0.0146(5) 0.0145(5) -0.0003(4) 0.0035(4) 0.0003(4)
C1 0.0159(6) 0.0113(5) 0.0149(6) -0.0023(4) 0.0038(4) 0.0007(4)
C2 0.0166(6) 0.0142(6) 0.0167(6) -0.0010(4) 0.0046(5) -0.0004(4)
C3 0.0156(6) 0.0155(6) 0.0221(6) -0.0006(4) 0.0014(5) 0.0004(5)
C4 0.0229(7) 0.0179(6) 0.0167(6) -0.0023(5) -0.0020(5) -0.0003(5)
C5 0.0256(7) 0.0179(6) 0.0147(6) -0.0011(5) 0.0044(5) -0.0030(4)
C6 0.0180(6) 0.0149(6) 0.0172(6) 0.0006(4) 0.0040(5) -0.0007(4)
C7 0.0168(6) 0.0115(5) 0.0145(5) -0.0017(4) 0.0043(4) -0.0004(4)
C8 0.0187(6) 0.0176(6) 0.0141(5) 0.0006(4) 0.0034(4) -0.0013(4)
C9 0.0164(6) 0.0134(5) 0.0157(6) 0.0001(4) 0.0041(4) 0.0001(4)

loop_
_atom_type_symbol
_atom_type_description
_atom_type_scat_dispersion_real
_atom_type_scat_dispersion_imag
_atom_type_scat_source
C C 0.0033 0.0016 'International Tables Vol C Tables 4.2.6.8 and 6.1.1.4'
H H 0.0000 0.0000 'International Tables Vol C Tables 4.2.6.8 and 6.1.1.4'
N N 0.0061 0.0033 'International Tables Vol C Tables 4.2.6.8 and 6.1.1.4'
S S 0.1246 0.1234 'International Tables Vol C Tables 4.2.6.8 and 6.1.1.4'

loop_
_geom_angle_atom_site_label_1
_geom_angle_atom_site_label_2
_geom_angle_atom_site_label_3
_geom_angle_site_symmetry_1
_geom_angle_site_symmetry_3
_geom_angle
_geom_angle_publ_flag
C8 S1 C9 . . 88.74(6) ?
C9 N1 C7 . . 110.30(10) ?
C2 C1 C6 . . 119.02(11) ?
C2 C1 C7 . . 119.86(11) ?
C6 C1 C7 . . 121.11(11) ?
C3 C2 C1 . . 120.28(11) ?
C3 C2 H2 . . 119.9 ?
C1 C2 H2 . . 119.9 ?
C4 C3 C2 . . 120.33(11) ?
C4 C3 H3 . . 119.8 ?
C2 C3 H3 . . 119.8 ?
C3 C4 C5 . . 119.76(11) ?
C3 C4 H4 . . 120.1 ?
C5 C4 H4 . . 120.1 ?
C6 C5 C4 . . 120.27(11) ?
C6 C5 H5 . . 119.9 ?
C4 C5 H5 . . 119.9 ?
C5 C6 C1 . . 120.33(11) ?
C5 C6 H6 . . 119.8 ?
C1 C6 H6 . . 119.8 ?
C8 C7 N1 . . 114.40(11) ?
C8 C7 C1 . . 126.45(11) ?
N1 C7 C1 . . 119.14(10) ?
C7 C8 S1 . . 111.12(9) ?
C7 C8 H8 . . 124.4 ?
S1 C8 H8 . . 124.4 ?
N1 C9 C9 . 3_666 123.47(14) ?
N1 C9 S1 . . 115.44(9) ?
C9 C9 S1 3_666 . 121.09(12) ?

loop_
_geom_bond_atom_site_label_1
_geom_bond_atom_site_label_2
_geom_bond_site_symmetry_2
_geom_bond_distance
_geom_bond_publ_flag
S1 C8 . 1.7056(12) ?
S1 C9 . 1.7278(12) ?
N1 C9 . 1.3076(15) ?
N1 C7 . 1.3817(15) ?
C1 C2 . 1.3981(16) ?
C1 C6 . 1.4013(16) ?
C1 C7 . 1.4762(16) ?
C2 C3 . 1.3934(17) ?
C2 H2 . 0.9500 ?
C3 C4 . 1.3870(18) ?
C3 H3 . 0.9500 ?
C4 C5 . 1.3914(18) ?
C4 H4 . 0.9500 ?
C5 C6 . 1.3897(17) ?
C5 H5 . 0.9500 ?
C6 H6 . 0.9500 ?
C7 C8 . 1.3690(17) ?
C8 H8 . 0.9500 ?
C9 C9 3_666 1.455(2) ?

loop_
_geom_torsion_atom_site_label_1
_geom_torsion_atom_site_label_2
_geom_torsion_atom_site_label_3
_geom_torsion_atom_site_label_4
_geom_torsion_site_symmetry_1
_geom_torsion_site_symmetry_2
_geom_torsion_site_symmetry_3
_geom_torsion_site_symmetry_4
_geom_torsion
_geom_torsion_publ_flag
C6 C1 C2 C3 . . . . 0.60(17) ?
C7 C1 C2 C3 . . . . -178.53(11) ?
C1 C2 C3 C4 . . . . -0.32(18) ?
C2 C3 C4 C5 . . . . -0.17(18) ?
C3 C4 C5 C6 . . . . 0.36(19) ?
C4 C5 C6 C1 . . . . -0.06(18) ?
C2 C1 C6 C5 . . . . -0.41(17) ?
C7 C1 C6 C5 . . . . 178.71(11) ?
C9 N1 C7 C8 . . . . 0.13(15) ?
C9 N1 C7 C1 . . . . 179.22(10) ?
C2 C1 C7 C8 . . . . 179.79(12) ?
C6 C1 C7 C8 . . . . 0.67(18) ?
C2 C1 C7 N1 . . . . 0.83(16) ?
C6 C1 C7 N1 . . . . -178.29(11) ?
N1 C7 C8 S1 . . . . -0.35(13) ?
C1 C7 C8 S1 . . . . -179.35(9) ?
C9 S1 C8 C7 . . . . 0.34(10) ?
C7 N1 C9 C9 . . . 3_666 -179.94(14) ?
C7 N1 C9 S1 . . . . 0.14(13) ?
C8 S1 C9 N1 . . . . -0.28(10) ?
C8 S1 C9 C9 . . . 3_666 179.80(14) ?
